data_2225238
loop_
_publ_author_name
'Choi, Hong Dae'
'Seo, Pil Ja'
'Son, Byeng Wha'
'Lee, Uk'

_publ_section_title
;
 3-(4-Fluorophenylsulfinyl)-2,4,6-trimethyl-1-benzofuran
;
_journal_coeditor_code FK2013
_journal_issue 3
_journal_name_full 'Acta Crystallographica Section E'
_journal_page_first o586
_journal_paper_doi 10.1107/S1600536810004836
_journal_volume 66
_journal_year 2010
_chemical_formula_iupac 'C17 H15 F O2 S'
_chemical_formula_moiety 'C17 H15 F O2 S'
_chemical_formula_sum 'C17 H15 F O2 S'
_chemical_formula_weight 302.35
_chemical_name_systematic
;
 3-(4-Fluorophenylsulfinyl)-2,4,6-trimethyl-1-benzofuran
;
_space_group_IT_number 33
_symmetry_cell_setting orthorhombic
_symmetry_space_group_name_Hall 'P 2c -2n'
_symmetry_space_group_name_H-M 'P n a 21'
_atom_sites_solution_hydrogens difmap
_atom_sites_solution_primary direct
_atom_sites_solution_secondary difmap
_audit_creation_method 'form.cif (version 2.0)'
_cell_angle_alpha 90.00
_cell_angle_beta 90.00
_cell_angle_gamma 90.00
_cell_formula_units_Z 4
_cell_length_a 11.9486(4)
_cell_length_b 18.8134(9)
_cell_length_c 6.4435(3)
_cell_measurement_reflns_used 5305
_cell_measurement_temperature 173(2)
_cell_measurement_theta_max 30.99
_cell_measurement_theta_min 2.76
_cell_volume 1448.46(11)
_computing_cell_refinement 'SAINT (Bruker, 2009)'
_computing_data_collection 'APEX2 (Bruker, 2009)'
_computing_data_reduction 'SAINT (Bruker, 2009)'
_computing_molecular_graphics 'ORTEP-3 (Farrugia, 1997) and DIAMOND (Brandenburg, 1998)'
_computing_publication_material 'SHELXL97 (Sheldrick, 2008)'
_computing_structure_refinement 'SHELXL97 (Sheldrick, 2008)'
_computing_structure_solution 'SHELXS97 (Sheldrick, 2008)'
_diffrn_ambient_temperature 173(2)
_diffrn_detector_area_resol_mean 10.0
_diffrn_measured_fraction_theta_full 0.993
_diffrn_measured_fraction_theta_max 0.993
_diffrn_measurement_device_type 'Bruker SMART APEXII CCD'
_diffrn_measurement_method '\f and \w scans'
_diffrn_radiation_monochromator 'Bruker HELIOS graded multilayer optics'
_diffrn_radiation_source 'Rotating Anode'
_diffrn_radiation_type MoK\a
_diffrn_radiation_wavelength 0.71073
_diffrn_reflns_av_R_equivalents 0.0267
_diffrn_reflns_av_sigmaI/netI 0.0299
_diffrn_reflns_limit_h_max 14
_diffrn_reflns_limit_h_min -13
_diffrn_reflns_limit_k_max 9
_diffrn_reflns_limit_k_min -22
_diffrn_reflns_limit_l_max 7
_diffrn_reflns_limit_l_min -5
_diffrn_reflns_number 6188
_diffrn_reflns_theta_full 24.99
_diffrn_reflns_theta_max 24.99
_diffrn_reflns_theta_min 2.02
_diffrn_standards_number 0
_exptl_absorpt_coefficient_mu 0.236
_exptl_absorpt_correction_T_max 0.9474
_exptl_absorpt_correction_T_min 0.9202
_exptl_absorpt_correction_type multi-scan
_exptl_absorpt_process_details '(SADABS; Bruker, 2009)'
_exptl_crystal_colour colourless
_exptl_crystal_density_diffrn 1.386
_exptl_crystal_density_method 'not measured'
_exptl_crystal_description block
_exptl_crystal_F_000 632
_exptl_crystal_size_max 0.36
_exptl_crystal_size_mid 0.34
_exptl_crystal_size_min 0.23
_refine_diff_density_max 0.186
_refine_diff_density_min -0.320
_refine_ls_abs_structure_details 'Flack (1983), 745 Friedel pairs'
_refine_ls_abs_structure_Flack 0.01(8)
_refine_ls_extinction_method none
_refine_ls_goodness_of_fit_ref 1.050
_refine_ls_hydrogen_treatment constr
_refine_ls_matrix_type full
_refine_ls_number_parameters 193
_refine_ls_number_reflns 2147
_refine_ls_number_restraints 1
_refine_ls_restrained_S_all 1.049
_refine_ls_R_factor_all 0.0294
_refine_ls_R_factor_gt 0.0288
_refine_ls_shift/esd_max <0.001
_refine_ls_shift/su_max_lt 0.001
_refine_ls_shift/su_mean <0.001
_refine_ls_structure_factor_coef Fsqd
_refine_ls_weighting_details 'calc w=1/[\s^2^(Fo^2^)+(0.0501P)^2^+0.2112P] where P=(Fo^2^+2Fc^2^)/3'
_refine_ls_weighting_scheme calc
_refine_ls_wR_factor_gt 0.0751
_refine_ls_wR_factor_ref 0.0759
_reflns_number_gt 2094
_reflns_number_total 2147
_reflns_threshold_expression I>2\s(I)
_cod_data_source_file fk2013.cif
_cod_data_source_block I
_cod_depositor_comments
;
The following automatic conversions were performed:
'_symmetry_cell_setting' value 'Orthorhombic' changed to 'orthorhombic'
according to '/home/saulius/struct/CIF-dictionaries/cif_core.dic'
dictionary named 'cif_core.dic' version 2.4.1 from 2010-06-29.

Automatic conversion script
Id: cif_fix_enum 1527 2010-12-29 10:47:43Z saulius 

The following automatic conversions were performed:

'_symmetry_cell_setting' value 'Orthorhombic' changed to
'orthorhombic' according to
/home/saulius/struct/CIF-dictionaries/cif_core.dic dictionary named
'cif_core.dic' version 2.4.1 from 2010-06-29.

Automatic conversion script
Id: cif_fix_values 1715 2011-07-08 13:25:40Z adriana 
;
_cod_database_code 2225238
_cod_database_fobs_code 2225238

loop_
_symmetry_equiv_pos_as_xyz
'x, y, z'
'-x, -y, z+1/2'
'-x+1/2, y+1/2, z+1/2'
'x+1/2, -y+1/2, z'

loop_
_atom_site_type_symbol
_atom_site_label
_atom_site_fract_x
_atom_site_fract_y
_atom_site_fract_z
_atom_site_U_iso_or_equiv
_atom_site_adp_type
_atom_site_calc_flag
_atom_site_refinement_flags
_atom_site_occupancy
_atom_site_disorder_assembly
_atom_site_disorder_group
S S 0.58051(3) 0.24745(2) 0.81941(12) 0.02603(14) Uani d . 1 . .
F F 0.48280(12) 0.04865(7) 0.1409(3) 0.0569(4) Uani d . 1 . .
O O1 0.31672(10) 0.36585(6) 0.9109(2) 0.0272(3) Uani d . 1 . .
O O2 0.69067(10) 0.28105(7) 0.7715(3) 0.0352(4) Uani d . 1 . .
C C1 0.47298(13) 0.31127(8) 0.8012(4) 0.0235(4) Uani d . 1 . .
C C2 0.44816(14) 0.36764(9) 0.6520(3) 0.0232(4) Uani d . 1 . .
C C3 0.49438(14) 0.39469(9) 0.4673(4) 0.0264(4) Uani d . 1 . .
C C4 0.43695(16) 0.45042(9) 0.3733(3) 0.0307(5) Uani d . 1 . .
H H4 0.4664 0.4697 0.2485 0.037 Uiso calc R 1 . .
C C5 0.33771(15) 0.47965(10) 0.4533(4) 0.0321(5) Uani d . 1 . .
C C6 0.35091(14) 0.39864(9) 0.7305(3) 0.0247(4) Uani d . 1 . .
C C18 0.29371(15) 0.45395(9) 0.6362(4) 0.0299(4) Uani d . 1 . .
H H18 0.2274 0.4732 0.6948 0.036 Uiso calc R 1 . .
C C7 0.39288(14) 0.31267(9) 0.9495(3) 0.0250(4) Uani d . 1 . .
C C8 0.59776(16) 0.36461(11) 0.3682(3) 0.0328(5) Uani d . 1 . .
H H8A 0.5784 0.3213 0.2919 0.049 Uiso calc R 1 . .
H H8B 0.6529 0.3533 0.4759 0.049 Uiso calc R 1 . .
H H8C 0.6294 0.3996 0.2721 0.049 Uiso calc R 1 . .
C C9 0.27873(19) 0.53802(10) 0.3354(5) 0.0480(6) Uani d . 1 . .
H H9A 0.2007 0.5411 0.3816 0.072 Uiso calc R 1 . .
H H9B 0.2808 0.5275 0.1865 0.072 Uiso calc R 1 . .
H H9C 0.3164 0.5834 0.3616 0.072 Uiso calc R 1 . .
C C10 0.36932(15) 0.26859(10) 1.1344(4) 0.0315(4) Uani d . 1 . .
H H10A 0.2985 0.2432 1.1146 0.047 Uiso calc R 1 . .
H H10B 0.3638 0.2992 1.2571 0.047 Uiso calc R 1 . .
H H10C 0.4300 0.2342 1.1540 0.047 Uiso calc R 1 . .
C C11 0.54562(14) 0.19223(9) 0.6020(3) 0.0247(4) Uani d . 1 . .
C C12 0.44150(15) 0.15884(10) 0.5924(4) 0.0316(5) Uani d . 1 . .
H H12 0.3854 0.1694 0.6921 0.038 Uiso calc R 1 . .
C C13 0.42097(15) 0.11030(11) 0.4364(4) 0.0367(5) Uani d . 1 . .
H H13 0.3506 0.0870 0.4271 0.044 Uiso calc R 1 . .
C C14 0.50423(17) 0.09628(9) 0.2943(4) 0.0367(5) Uani d . 1 . .
C C15 0.60681(16) 0.12901(10) 0.2988(4) 0.0340(5) Uani d . 1 . .
H H15 0.6618 0.1191 0.1963 0.041 Uiso calc R 1 . .
C C16 0.62779(14) 0.17706(10) 0.4580(4) 0.0299(4) Uani d . 1 . .
H H16 0.6988 0.1995 0.4678 0.036 Uiso calc R 1 . .

loop_
_atom_site_aniso_label
_atom_site_aniso_U_11
_atom_site_aniso_U_22
_atom_site_aniso_U_33
_atom_site_aniso_U_12
_atom_site_aniso_U_13
_atom_site_aniso_U_23
S 0.0224(2) 0.0280(2) 0.0277(3) 0.00348(15) -0.0020(2) 0.00368(19)
F 0.0605(8) 0.0523(7) 0.0578(11) -0.0008(6) 0.0001(8) -0.0262(8)
O1 0.0251(6) 0.0272(6) 0.0294(9) 0.0035(4) 0.0020(6) -0.0003(6)
O2 0.0207(6) 0.0380(7) 0.0469(12) -0.0016(5) -0.0048(6) 0.0005(7)
C1 0.0213(7) 0.0236(8) 0.0256(11) 0.0000(5) -0.0015(8) 0.0000(8)
C2 0.0232(7) 0.0227(8) 0.0237(10) -0.0013(6) -0.0046(8) 0.0008(8)
C3 0.0277(8) 0.0250(9) 0.0264(11) -0.0062(7) -0.0046(8) 0.0008(8)
C4 0.0345(9) 0.0278(9) 0.0297(13) -0.0086(7) -0.0045(9) 0.0064(8)
C5 0.0313(9) 0.0240(9) 0.0411(15) -0.0026(7) -0.0115(9) 0.0061(9)
C6 0.0249(8) 0.0232(8) 0.0259(11) -0.0031(6) -0.0025(8) -0.0007(7)
C18 0.0261(8) 0.0224(8) 0.0412(13) 0.0013(7) -0.0048(9) -0.0016(9)
C7 0.0236(7) 0.0250(8) 0.0263(11) -0.0003(6) -0.0036(8) 0.0018(8)
C8 0.0325(9) 0.0369(10) 0.0290(14) -0.0046(7) 0.0037(9) 0.0051(9)
C9 0.0476(12) 0.0365(11) 0.0599(19) 0.0043(8) -0.0101(13) 0.0178(12)
C10 0.0288(9) 0.0373(9) 0.0282(12) -0.0003(8) 0.0027(9) 0.0049(10)
C11 0.0231(8) 0.0227(8) 0.0284(12) 0.0047(7) 0.0007(8) 0.0058(8)
C12 0.0261(9) 0.0290(9) 0.0398(14) -0.0007(7) 0.0076(9) 0.0029(9)
C13 0.0320(10) 0.0331(10) 0.0449(16) -0.0055(7) 0.0023(10) -0.0033(10)
C14 0.0407(10) 0.0287(9) 0.0408(15) 0.0047(7) 0.0001(10) -0.0041(10)
C15 0.0337(9) 0.0356(10) 0.0328(13) 0.0087(7) 0.0069(11) 0.0006(10)
C16 0.0227(8) 0.0311(9) 0.0360(13) 0.0038(7) 0.0035(9) 0.0048(9)

loop_
_atom_type_symbol
_atom_type_description
_atom_type_scat_dispersion_real
_atom_type_scat_dispersion_imag
_atom_type_scat_source
C C 0.0033 0.0016 'International Tables Vol C Tables 4.2.6.8 and 6.1.1.4'
H H 0.0000 0.0000 'International Tables Vol C Tables 4.2.6.8 and 6.1.1.4'
O O 0.0106 0.0060 'International Tables Vol C Tables 4.2.6.8 and 6.1.1.4'
F F 0.0171 0.0103 'International Tables Vol C Tables 4.2.6.8 and 6.1.1.4'
S S 0.1246 0.1234 'International Tables Vol C Tables 4.2.6.8 and 6.1.1.4'

loop_
_geom_angle_atom_site_label_1
_geom_angle_atom_site_label_2
_geom_angle_atom_site_label_3
_geom_angle_site_symmetry_1
_geom_angle_site_symmetry_3
_geom_angle
_geom_angle_publ_flag
O2 S C1 . . 109.91(8) ?
O2 S C11 . . 106.78(9) ?
C1 S C11 . . 99.97(9) ?
C7 O1 C6 . . 106.39(14) ?
C7 C1 C2 . . 107.87(15) ?
C7 C1 S . . 118.82(15) ?
C2 C1 S . . 133.31(15) ?
C6 C2 C3 . . 118.82(16) ?
C6 C2 C1 . . 103.55(17) ?
C3 C2 C1 . . 137.63(17) ?
C4 C3 C2 . . 116.55(18) ?
C4 C3 C8 . . 120.3(2) ?
C2 C3 C8 . . 123.12(17) ?
C3 C4 C5 . . 123.5(2) ?
C3 C4 H4 . . 118.3 ?
C5 C4 H4 . . 118.3 ?
C18 C5 C4 . . 119.89(18) ?
C18 C5 C9 . . 120.50(19) ?
C4 C5 C9 . . 119.6(2) ?
O1 C6 C18 . . 124.05(17) ?
O1 C6 C2 . . 111.43(15) ?
C18 C6 C2 . . 124.49(19) ?
C5 C18 C6 . . 116.76(17) ?
C5 C18 H18 . . 121.6 ?
C6 C18 H18 . . 121.6 ?
C1 C7 O1 . . 110.76(17) ?
C1 C7 C10 . . 133.87(17) ?
O1 C7 C10 . . 115.33(16) ?
C3 C8 H8A . . 109.5 ?
C3 C8 H8B . . 109.5 ?
H8A C8 H8B . . 109.5 ?
C3 C8 H8C . . 109.5 ?
H8A C8 H8C . . 109.5 ?
H8B C8 H8C . . 109.5 ?
C5 C9 H9A . . 109.5 ?
C5 C9 H9B . . 109.5 ?
H9A C9 H9B . . 109.5 ?
C5 C9 H9C . . 109.5 ?
H9A C9 H9C . . 109.5 ?
H9B C9 H9C . . 109.5 ?
C7 C10 H10A . . 109.5 ?
C7 C10 H10B . . 109.5 ?
H10A C10 H10B . . 109.5 ?
C7 C10 H10C . . 109.5 ?
H10A C10 H10C . . 109.5 ?
H10B C10 H10C . . 109.5 ?
C16 C11 C12 . . 120.76(19) ?
C16 C11 S . . 118.65(14) ?
C12 C11 S . . 120.18(16) ?
C13 C12 C11 . . 119.26(19) ?
C13 C12 H12 . . 120.4 ?
C11 C12 H12 . . 120.4 ?
C14 C13 C12 . . 118.84(17) ?
C14 C13 H13 . . 120.6 ?
C12 C13 H13 . . 120.6 ?
F C14 C15 . . 118.7(2) ?
F C14 C13 . . 118.28(18) ?
C15 C14 C13 . . 123.0(2) ?
C14 C15 C16 . . 118.0(2) ?
C14 C15 H15 . . 121.0 ?
C16 C15 H15 . . 121.0 ?
C11 C16 C15 . . 120.13(17) ?
C11 C16 H16 . . 119.9 ?
C15 C16 H16 . . 119.9 ?

loop_
_geom_bond_atom_site_label_1
_geom_bond_atom_site_label_2
_geom_bond_site_symmetry_2
_geom_bond_distance
_geom_bond_publ_flag
S O2 . 1.4925(13) ?
S C1 . 1.7625(16) ?
S C11 . 1.793(2) ?
F C14 . 1.358(3) ?
O1 C7 . 1.375(2) ?
O1 C6 . 1.378(2) ?
C1 C7 . 1.353(3) ?
C1 C2 . 1.462(3) ?
C2 C6 . 1.395(3) ?
C2 C3 . 1.407(3) ?
C3 C4 . 1.392(3) ?
C3 C8 . 1.501(3) ?
C4 C5 . 1.405(3) ?
C4 H4 . 0.9500 ?
C5 C18 . 1.378(3) ?
C5 C9 . 1.510(3) ?
C6 C18 . 1.385(3) ?
C18 H18 . 0.9500 ?
C7 C10 . 1.478(3) ?
C8 H8A . 0.9800 ?
C8 H8B . 0.9800 ?
C8 H8C . 0.9800 ?
C9 H9A . 0.9800 ?
C9 H9B . 0.9800 ?
C9 H9C . 0.9800 ?
C10 H10A . 0.9800 ?
C10 H10B . 0.9800 ?
C10 H10C . 0.9800 ?
C11 C16 . 1.380(3) ?
C11 C12 . 1.395(2) ?
C12 C13 . 1.380(3) ?
C12 H12 . 0.9500 ?
C13 C14 . 1.377(3) ?
C13 H13 . 0.9500 ?
C14 C15 . 1.372(3) ?
C15 C16 . 1.390(3) ?
C15 H15 . 0.9500 ?
C16 H16 . 0.9500 ?

loop_
_geom_hbond_atom_site_label_D
_geom_hbond_atom_site_label_H
_geom_hbond_atom_site_label_A
_geom_hbond_site_symmetry_A
_geom_hbond_distance_DH
_geom_hbond_distance_HA
_geom_hbond_distance_DA
_geom_hbond_angle_DHA
C10 H10A O2 4_455 0.98 2.60 3.301(3) 128.7
C10 H10C Cg 1_556 0.98 2.78 3.604(3) 142.4

loop_
_geom_torsion_atom_site_label_1
_geom_torsion_atom_site_label_2
_geom_torsion_atom_site_label_3
_geom_torsion_atom_site_label_4
_geom_torsion_site_symmetry_1
_geom_torsion_site_symmetry_2
_geom_torsion_site_symmetry_3
_geom_torsion_site_symmetry_4
_geom_torsion
_geom_torsion_publ_flag
O2 S C1 C7 . . . . -136.51(15) ?
C11 S C1 C7 . . . . 111.44(17) ?
O2 S C1 C2 . . . . 43.3(2) ?
C11 S C1 C2 . . . . -68.77(19) ?
C7 C1 C2 C6 . . . . 0.1(2) ?
S C1 C2 C6 . . . . -179.73(15) ?
C7 C1 C2 C3 . . . . -179.6(2) ?
S C1 C2 C3 . . . . 0.6(4) ?
C6 C2 C3 C4 . . . . -1.3(3) ?
C1 C2 C3 C4 . . . . 178.3(2) ?
C6 C2 C3 C8 . . . . -179.13(17) ?
C1 C2 C3 C8 . . . . 0.5(4) ?
C2 C3 C4 C5 . . . . -0.1(3) ?
C8 C3 C4 C5 . . . . 177.82(18) ?
C3 C4 C5 C18 . . . . 1.2(3) ?
C3 C4 C5 C9 . . . . -177.43(19) ?
C7 O1 C6 C18 . . . . 178.01(18) ?
C7 O1 C6 C2 . . . . -0.16(19) ?
C3 C2 C6 O1 . . . . 179.81(15) ?
C1 C2 C6 O1 . . . . 0.05(19) ?
C3 C2 C6 C18 . . . . 1.7(3) ?
C1 C2 C6 C18 . . . . -178.11(18) ?
C4 C5 C18 C6 . . . . -1.0(3) ?
C9 C5 C18 C6 . . . . 177.70(19) ?
O1 C6 C18 C5 . . . . -178.39(17) ?
C2 C6 C18 C5 . . . . -0.5(3) ?
C2 C1 C7 O1 . . . . -0.2(2) ?
S C1 C7 O1 . . . . 179.66(12) ?
C2 C1 C7 C10 . . . . 177.4(2) ?
S C1 C7 C10 . . . . -2.8(3) ?
C6 O1 C7 C1 . . . . 0.2(2) ?
C6 O1 C7 C10 . . . . -177.86(16) ?
O2 S C11 C16 . . . . 13.49(17) ?
C1 S C11 C16 . . . . 127.95(15) ?
O2 S C11 C12 . . . . -173.86(14) ?
C1 S C11 C12 . . . . -59.40(17) ?
C16 C11 C12 C13 . . . . -0.2(3) ?
S C11 C12 C13 . . . . -172.66(16) ?
C11 C12 C13 C14 . . . . 0.0(3) ?
C12 C13 C14 F . . . . -179.69(19) ?
C12 C13 C14 C15 . . . . -0.8(4) ?
F C14 C15 C16 . . . . -179.36(19) ?
C13 C14 C15 C16 . . . . 1.7(3) ?
C12 C11 C16 C15 . . . . 1.2(3) ?
S C11 C16 C15 . . . . 173.77(15) ?
C14 C15 C16 C11 . . . . -1.9(3) ?
